data_2227126
loop_
_publ_author_name
'Shen, Fwu Ming'
'Lush, Shie Fu'

_publ_section_title
;
 4,4'-Ethylenedipyridinium bis(3,4,5-trihydroxybenzoate) sesquihydrate
;
_journal_coeditor_code XU2790
_journal_issue 8
_journal_name_full 'Acta Crystallographica Section E'
_journal_page_first o2056
_journal_page_last o2057
_journal_paper_doi 10.1107/S1600536810027169
_journal_volume 66
_journal_year 2010
_chemical_formula_iupac 'C12 H14 N2 2+, 2C7 H5 O5 -, 1.5H2 O'
_chemical_formula_moiety 'C12 H14 N2 2+, 2(C7 H5 O5 -), 1.5(H2 O)'
_chemical_formula_sum 'C26 H27 N2 O11.5'
_chemical_formula_weight 551.50
_chemical_name_systematic
;
4,4'-Ethylenedipyridinium bis(3,4,5-trihydroxybenzoate) sesquihydrate
;
_space_group_IT_number 2
_symmetry_cell_setting triclinic
_symmetry_space_group_name_Hall '-P 1'
_symmetry_space_group_name_H-M 'P -1'
_atom_sites_solution_hydrogens geom
_atom_sites_solution_primary direct
_atom_sites_solution_secondary difmap
_cell_angle_alpha 109.88(3)
_cell_angle_beta 93.68(3)
_cell_angle_gamma 92.90(3)
_cell_formula_units_Z 4
_cell_length_a 9.4445(19)
_cell_length_b 15.331(3)
_cell_length_c 18.307(4)
_cell_measurement_reflns_used 6466
_cell_measurement_temperature 295
_cell_measurement_theta_max 25.35
_cell_measurement_theta_min 2.04
_cell_volume 2480.2(10)
_computing_cell_refinement 'SCALEPACK (Otwinowski & Minor, 1997)'
_computing_data_collection 'COLLECT (Nonius, 2000)'
_computing_data_reduction 'DENZO and SCALEPACK (Otwinowski & Minor, 1997)'
_computing_molecular_graphics 'PLATON (Spek, 2009)'
_computing_publication_material 'PLATON (Spek, 2009)'
_computing_structure_refinement 'SHELXL97 (Sheldrick, 2008)'
_computing_structure_solution 'SHELXS97 (Sheldrick, 2008)'
_diffrn_ambient_temperature 295
_diffrn_detector_area_resol_mean 9
_diffrn_measured_fraction_theta_full 0.971
_diffrn_measured_fraction_theta_max 0.971
_diffrn_measurement_device_type 'Nonius KappaCCD'
_diffrn_measurement_method \w/2\q
_diffrn_radiation_monochromator graphite
_diffrn_radiation_source 'fine-focus sealed tube'
_diffrn_radiation_type MoK\a
_diffrn_radiation_wavelength 0.71073
_diffrn_reflns_av_R_equivalents 0.1039
_diffrn_reflns_av_sigmaI/netI 0.0971
_diffrn_reflns_limit_h_max 11
_diffrn_reflns_limit_h_min -10
_diffrn_reflns_limit_k_max 18
_diffrn_reflns_limit_k_min -18
_diffrn_reflns_limit_l_max 21
_diffrn_reflns_limit_l_min -21
_diffrn_reflns_number 26683
_diffrn_reflns_theta_full 25.03
_diffrn_reflns_theta_max 25.03
_diffrn_reflns_theta_min 2.31
_exptl_absorpt_coefficient_mu 0.118
_exptl_absorpt_correction_T_max 1.016
_exptl_absorpt_correction_T_min 0.928
_exptl_absorpt_correction_type multi-scan
_exptl_absorpt_process_details '(SCALEPACK; Otwinowski & Minor, 1997)'
_exptl_crystal_colour 'pale pink'
_exptl_crystal_density_diffrn 1.477
_exptl_crystal_density_method 'Not Measured'
_exptl_crystal_description prism
_exptl_crystal_F_000 1156
_exptl_crystal_size_max 0.320
_exptl_crystal_size_mid 0.300
_exptl_crystal_size_min 0.220
_refine_diff_density_max 0.470
_refine_diff_density_min -0.340
_refine_ls_extinction_coef 0.0046(11)
_refine_ls_extinction_expression FC^*^=KFC[1+0.001XFC^2^\L^3^/SIN(2\Q)]^-1/4^
_refine_ls_extinction_method 'SHELXL97 (Sheldrick, 2008)'
_refine_ls_goodness_of_fit_ref 1.353
_refine_ls_hydrogen_treatment constr
_refine_ls_matrix_type full
_refine_ls_number_parameters 713
_refine_ls_number_reflns 8520
_refine_ls_number_restraints 0
_refine_ls_restrained_S_all 1.353
_refine_ls_R_factor_all 0.1548
_refine_ls_R_factor_gt 0.0986
_refine_ls_shift/su_max 0.000
_refine_ls_shift/su_mean 0.000
_refine_ls_structure_factor_coef Fsqd
_refine_ls_weighting_details 'calc w=1/[\s^2^(Fo^2^)+(0.0800P)^2^] where P=(Fo^2^+2Fc^2^)/3'
_refine_ls_weighting_scheme calc
_refine_ls_wR_factor_gt 0.2036
_refine_ls_wR_factor_ref 0.2211
_reflns_number_gt 5004
_reflns_number_total 8520
_reflns_threshold_expression I>2\s(I)
_cod_data_source_file xu2790.cif
_cod_data_source_block I
_cod_database_code 2227126
_cod_database_fobs_code 2227126

loop_
_symmetry_equiv_pos_site_id
_symmetry_equiv_pos_as_xyz
1 x,y,z
2 -x,-y,-z

loop_
_atom_site_aniso_label
_atom_site_aniso_U_11
_atom_site_aniso_U_22
_atom_site_aniso_U_33
_atom_site_aniso_U_12
_atom_site_aniso_U_13
_atom_site_aniso_U_23
N1 0.042(2) 0.060(3) 0.032(2) 0.009(2) -0.0031(18) 0.023(2)
N2 0.056(3) 0.070(3) 0.028(2) 0.016(2) -0.007(2) 0.018(2)
C1 0.043(3) 0.096(4) 0.049(3) 0.011(3) 0.006(3) 0.039(3)
C2 0.032(3) 0.107(5) 0.049(3) 0.012(3) 0.002(2) 0.040(3)
C3 0.046(3) 0.058(3) 0.028(3) 0.013(2) -0.002(2) 0.016(2)
C4 0.046(3) 0.084(4) 0.036(3) 0.017(3) 0.008(2) 0.028(3)
C5 0.044(3) 0.081(4) 0.042(3) 0.015(3) -0.002(3) 0.028(3)
C6 0.062(4) 0.101(5) 0.042(3) 0.030(3) -0.004(3) 0.031(3)
C7 0.067(4) 0.090(4) 0.035(3) 0.016(3) -0.005(3) 0.032(3)
C8 0.053(3) 0.054(3) 0.037(3) 0.009(3) -0.008(2) 0.018(2)
C9 0.054(4) 0.104(5) 0.043(3) 0.016(3) 0.009(3) 0.037(3)
C10 0.051(3) 0.092(5) 0.049(3) 0.011(3) 0.002(3) 0.030(3)
C11 0.056(4) 0.082(4) 0.037(3) 0.018(3) 0.002(3) 0.021(3)
C12 0.055(3) 0.094(4) 0.041(3) 0.019(3) 0.003(3) 0.034(3)
N3 0.052(3) 0.089(4) 0.031(2) 0.014(2) -0.007(2) 0.027(2)
N4 0.054(3) 0.047(2) 0.027(2) 0.000(2) -0.0111(19) 0.0169(18)
C13 0.055(4) 0.123(6) 0.044(3) 0.008(3) -0.003(3) 0.045(3)
C14 0.032(3) 0.108(5) 0.048(3) 0.000(3) -0.003(2) 0.037(3)
C15 0.039(3) 0.052(3) 0.033(3) 0.005(2) 0.000(2) 0.017(2)
C16 0.046(3) 0.087(4) 0.036(3) 0.005(3) -0.001(2) 0.030(3)
C17 0.036(3) 0.108(5) 0.038(3) 0.014(3) -0.005(2) 0.027(3)
C18 0.035(3) 0.072(4) 0.032(3) 0.007(2) -0.006(2) 0.026(2)
C19 0.034(3) 0.059(3) 0.035(3) 0.008(2) -0.007(2) 0.020(2)
C20 0.038(3) 0.036(3) 0.028(2) 0.003(2) -0.004(2) 0.007(2)
C21 0.046(3) 0.061(3) 0.033(3) 0.010(3) -0.001(2) 0.022(2)
C22 0.052(3) 0.061(3) 0.034(3) 0.008(3) -0.007(2) 0.019(3)
C23 0.048(3) 0.047(3) 0.040(3) -0.007(2) 0.003(2) 0.018(2)
C24 0.040(3) 0.054(3) 0.034(3) 0.000(2) -0.001(2) 0.017(2)
O1 0.054(2) 0.160(4) 0.038(2) 0.025(3) 0.0006(18) 0.051(2)
O2 0.052(2) 0.163(4) 0.044(2) 0.007(3) 0.0105(19) 0.058(3)
O3 0.0293(18) 0.084(3) 0.0347(18) 0.0022(17) -0.0039(14) 0.0272(18)
O4 0.049(2) 0.078(2) 0.0246(17) 0.0121(18) -0.0006(15) 0.0246(17)
O5 0.048(2) 0.096(3) 0.037(2) 0.0267(19) 0.0122(16) 0.0341(19)
C25 0.047(3) 0.057(3) 0.033(3) 0.005(2) 0.000(2) 0.022(2)
C26 0.039(3) 0.042(3) 0.024(2) 0.001(2) -0.004(2) 0.012(2)
C27 0.037(3) 0.053(3) 0.030(3) 0.002(2) 0.005(2) 0.022(2)
C28 0.031(2) 0.043(3) 0.031(3) 0.006(2) -0.005(2) 0.014(2)
C29 0.045(3) 0.039(3) 0.023(2) 0.007(2) -0.004(2) 0.012(2)
C30 0.039(3) 0.049(3) 0.030(3) 0.007(2) 0.001(2) 0.018(2)
C31 0.034(3) 0.055(3) 0.024(2) 0.008(2) -0.003(2) 0.014(2)
O6 0.059(2) 0.048(2) 0.0269(18) 0.0137(16) -0.0055(15) 0.0139(15)
O7 0.053(2) 0.040(2) 0.0322(17) 0.0013(16) -0.0031(15) 0.0168(15)
O8 0.075(2) 0.049(2) 0.0322(18) -0.0060(18) -0.0190(17) 0.0188(16)
O9 0.090(3) 0.0366(19) 0.047(2) -0.0062(18) -0.0157(19) 0.0209(17)
O10 0.069(2) 0.041(2) 0.0363(18) -0.0134(17) -0.0082(16) 0.0162(16)
C32 0.037(3) 0.042(3) 0.029(3) 0.010(2) 0.002(2) 0.014(2)
C33 0.031(2) 0.039(3) 0.030(2) 0.004(2) -0.002(2) 0.013(2)
C34 0.039(3) 0.036(3) 0.032(3) 0.001(2) -0.007(2) 0.010(2)
C35 0.042(3) 0.043(3) 0.029(3) 0.007(2) -0.007(2) 0.014(2)
C36 0.038(3) 0.040(3) 0.035(3) 0.000(2) -0.001(2) 0.018(2)
C37 0.040(3) 0.037(3) 0.031(3) -0.001(2) 0.000(2) 0.013(2)
C38 0.030(2) 0.047(3) 0.026(2) 0.006(2) -0.0007(19) 0.013(2)
O11 0.046(2) 0.090(3) 0.0287(18) 0.0067(19) -0.0037(15) 0.0224(18)
O12 0.055(2) 0.130(4) 0.038(2) 0.005(2) 0.0115(18) 0.032(2)
O13 0.0320(18) 0.072(2) 0.0417(19) 0.0050(16) 0.0023(14) 0.0317(18)
O14 0.0412(18) 0.064(2) 0.0291(18) 0.0093(16) -0.0045(14) 0.0169(16)
O15 0.0407(18) 0.0471(19) 0.0261(16) 0.0080(15) 0.0012(14) 0.0153(14)
C39 0.042(3) 0.055(3) 0.033(3) 0.006(2) 0.001(2) 0.016(2)
C40 0.041(3) 0.035(3) 0.029(2) 0.005(2) 0.001(2) 0.009(2)
C41 0.037(3) 0.054(3) 0.024(2) 0.006(2) 0.004(2) 0.015(2)
C42 0.030(2) 0.040(3) 0.041(3) -0.001(2) -0.002(2) 0.018(2)
C43 0.040(3) 0.037(3) 0.022(2) -0.002(2) -0.006(2) 0.013(2)
C44 0.039(3) 0.036(3) 0.021(2) 0.004(2) -0.0001(19) 0.0104(19)
C45 0.033(2) 0.037(3) 0.032(3) 0.004(2) -0.001(2) 0.014(2)
O16 0.054(2) 0.052(2) 0.0302(18) 0.0075(16) -0.0033(15) 0.0175(16)
O17 0.045(2) 0.045(2) 0.0454(19) 0.0023(16) 0.0053(15) 0.0200(16)
O18 0.077(2) 0.0431(19) 0.0268(17) -0.0013(17) -0.0189(16) 0.0086(15)
O19 0.069(2) 0.053(2) 0.0364(19) -0.0007(18) -0.0103(16) 0.0239(17)
O20 0.075(2) 0.0326(19) 0.043(2) -0.0025(17) -0.0101(17) 0.0156(15)
C46 0.037(3) 0.041(3) 0.030(3) 0.012(2) 0.007(2) 0.018(2)
C47 0.028(2) 0.038(3) 0.024(2) 0.007(2) -0.0002(18) 0.009(2)
C48 0.044(3) 0.034(3) 0.031(2) -0.001(2) -0.004(2) 0.012(2)
C49 0.041(3) 0.039(3) 0.022(2) 0.002(2) -0.010(2) 0.008(2)
C50 0.044(3) 0.040(3) 0.030(3) 0.002(2) -0.002(2) 0.016(2)
C51 0.045(3) 0.033(3) 0.032(3) 0.003(2) 0.001(2) 0.012(2)
C52 0.036(3) 0.039(3) 0.026(2) 0.005(2) -0.0030(19) 0.011(2)
O21 0.052(2) 0.060(2) 0.0297(17) -0.0049(17) 0.0001(15) 0.0159(16)
O22 0.062(2) 0.053(2) 0.0400(19) -0.0076(17) -0.0063(16) 0.0198(17)
O23 0.055(2) 0.056(2) 0.051(2) -0.0081(18) 0.0041(17) 0.0012(18)

loop_
_atom_site_type_symbol
_atom_site_label
_atom_site_fract_x
_atom_site_fract_y
_atom_site_fract_z
_atom_site_U_iso_or_equiv
_atom_site_thermal_displace_type
_atom_site_calc_flag
_atom_site_refinement_flags
_atom_site_occupancy
N N1 0.0070(4) 0.1378(3) -0.5346(2) 0.0429(14) Uani . . 1.000
N N2 0.3616(4) 0.1056(3) -0.0603(2) 0.0511(16) Uani . . 1.000
C C1 0.1482(5) 0.1376(4) -0.5309(3) 0.0588(19) Uani . . 1.000
C C2 0.2202(5) 0.1285(4) -0.4683(3) 0.059(2) Uani . . 1.000
C C3 0.1489(5) 0.1181(3) -0.4071(3) 0.0436(17) Uani . . 1.000
C C4 0.0033(5) 0.1187(4) -0.4146(3) 0.0528(19) Uani . . 1.000
C C5 -0.0657(5) 0.1285(4) -0.4789(3) 0.0538(19) Uani . . 1.000
C C6 0.2334(6) 0.1095(5) -0.3369(3) 0.066(2) Uani . . 1.000
C C7 0.1507(6) 0.1160(4) -0.2694(3) 0.061(2) Uani . . 1.000
C C8 0.2315(5) 0.1118(3) -0.1966(3) 0.0478(17) Uani . . 1.000
C C9 0.3767(6) 0.1152(4) -0.1849(3) 0.063(2) Uani . . 1.000
C C10 0.4416(6) 0.1120(4) -0.1156(3) 0.062(2) Uani . . 1.000
C C11 0.2211(6) 0.1015(4) -0.0708(3) 0.058(2) Uani . . 1.000
C C12 0.1541(6) 0.1044(4) -0.1371(3) 0.0601(19) Uani . . 1.000
N N3 0.4594(5) 0.3694(3) -0.0725(2) 0.0559(18) Uani . . 1.000
N N4 0.8108(4) 0.3965(3) 0.4206(2) 0.0424(14) Uani . . 1.000
C C13 0.5989(6) 0.3883(5) -0.0571(3) 0.070(3) Uani . . 1.000
C C14 0.6672(5) 0.3919(4) 0.0115(3) 0.061(2) Uani . . 1.000
C C15 0.5926(5) 0.3742(3) 0.0680(3) 0.0408(17) Uani . . 1.000
C C16 0.4471(5) 0.3556(4) 0.0523(3) 0.0543(19) Uani . . 1.000
C C17 0.3848(5) 0.3548(4) -0.0184(3) 0.060(2) Uani . . 1.000
C C18 0.6711(5) 0.3755(4) 0.1427(2) 0.0446(19) Uani . . 1.000
C C19 0.5841(5) 0.3929(4) 0.2125(3) 0.0420(17) Uani . . 1.000
C C20 0.6656(5) 0.3950(3) 0.2859(2) 0.0354(16) Uani . . 1.000
C C21 0.8103(5) 0.3868(3) 0.2908(3) 0.0452(17) Uani . . 1.000
C C22 0.8806(5) 0.3879(3) 0.3587(3) 0.0487(17) Uani . . 1.000
C C23 0.6707(5) 0.4047(3) 0.4187(3) 0.0446(17) Uani . . 1.000
C C24 0.5966(5) 0.4043(3) 0.3523(3) 0.0425(17) Uani . . 1.000
O O1 -0.3781(4) 0.6359(3) 0.2075(2) 0.0792(16) Uani . . 1.000
O O2 -0.1568(4) 0.6257(3) 0.1798(2) 0.0803(16) Uani . . 1.000
O O3 0.0893(3) 0.6021(2) 0.43137(17) 0.0480(13) Uani . . 1.000
O O4 -0.1136(3) 0.6249(2) 0.52719(17) 0.0487(11) Uani . . 1.000
O O5 -0.3839(3) 0.6427(3) 0.48367(18) 0.0563(14) Uani . . 1.000
C C25 -0.2473(5) 0.6308(3) 0.2254(3) 0.0441(17) Uani . . 1.000
C C26 -0.2122(5) 0.6294(3) 0.3059(2) 0.0352(16) Uani . . 1.000
C C27 -0.0736(5) 0.6189(3) 0.3292(2) 0.0380(17) Uani . . 1.000
C C28 -0.0425(4) 0.6155(3) 0.4034(2) 0.0349(16) Uani . . 1.000
C C29 -0.1483(5) 0.6252(3) 0.4543(2) 0.0355(16) Uani . . 1.000
C C30 -0.2869(5) 0.6346(3) 0.4293(2) 0.0382(17) Uani . . 1.000
C C31 -0.3195(5) 0.6361(3) 0.3551(2) 0.0377(16) Uani . . 1.000
O O6 0.4085(3) 0.7394(2) 0.45724(16) 0.0445(11) Uani . . 1.000
O O7 0.2951(3) 0.6363(2) 0.35056(17) 0.0410(11) Uani . . 1.000
O O8 0.1899(3) 0.8332(2) 0.17878(17) 0.0523(11) Uani . . 1.000
O O9 0.3017(4) 1.0079(2) 0.26833(18) 0.0576(14) Uani . . 1.000
O O10 0.4411(3) 1.0399(2) 0.41025(17) 0.0493(11) Uani . . 1.000
C C32 0.3465(5) 0.7175(3) 0.3894(3) 0.0353(17) Uani . . 1.000
C C33 0.3355(4) 0.7930(3) 0.3552(2) 0.0332(14) Uani . . 1.000
C C34 0.2652(4) 0.7745(3) 0.2810(2) 0.0366(17) Uani . . 1.000
C C35 0.2552(5) 0.8458(3) 0.2510(2) 0.0379(17) Uani . . 1.000
C C36 0.3112(5) 0.9355(3) 0.2946(3) 0.0367(17) Uani . . 1.000
C C37 0.3818(5) 0.9525(3) 0.3671(2) 0.0360(17) Uani . . 1.000
C C38 0.3918(4) 0.8822(3) 0.3980(2) 0.0343(14) Uani . . 1.000
O O11 0.4349(4) 0.1139(3) 0.07976(17) 0.0547(13) Uani . . 1.000
O O12 0.6552(4) 0.1230(3) 0.0530(2) 0.0733(16) Uani . . 1.000
O O13 0.9199(3) 0.1324(2) 0.31510(17) 0.0454(11) Uani . . 1.000
O O14 0.7270(3) 0.1783(2) 0.41445(16) 0.0447(11) Uani . . 1.000
O O15 0.4537(3) 0.2027(2) 0.37189(15) 0.0372(10) Uani . . 1.000
C C39 0.5680(5) 0.1251(3) 0.0995(3) 0.0431(17) Uani . . 1.000
C C40 0.6112(5) 0.1418(3) 0.1840(2) 0.0355(16) Uani . . 1.000
C C41 0.7500(5) 0.1325(3) 0.2087(2) 0.0378(16) Uani . . 1.000
C C42 0.7860(4) 0.1435(3) 0.2851(3) 0.0363(16) Uani . . 1.000
C C43 0.6847(5) 0.1665(3) 0.3391(2) 0.0329(16) Uani . . 1.000
C C44 0.5473(4) 0.1789(3) 0.3151(2) 0.0319(16) Uani . . 1.000
C C45 0.5111(5) 0.1657(3) 0.2376(2) 0.0336(16) Uani . . 1.000
O O16 0.2520(3) 0.3050(2) 0.33605(17) 0.0447(11) Uani . . 1.000
O O17 0.1281(3) 0.1815(2) 0.25025(18) 0.0440(11) Uani . . 1.000
O O18 -0.0104(4) 0.2787(2) 0.01976(17) 0.0511(11) Uani . . 1.000
O O19 0.0747(4) 0.4575(2) 0.06270(17) 0.0515(11) Uani . . 1.000
O O20 0.2244(4) 0.5481(2) 0.20255(17) 0.0505(11) Uani . . 1.000
C C46 0.1795(5) 0.2653(3) 0.2719(3) 0.0340(17) Uani . . 1.000
C C47 0.1545(4) 0.3173(3) 0.2172(2) 0.0304(14) Uani . . 1.000
C C48 0.0839(4) 0.2722(3) 0.1439(2) 0.0366(16) Uani . . 1.000
C C49 0.0586(4) 0.3185(3) 0.0922(2) 0.0353(16) Uani . . 1.000
C C50 0.1037(5) 0.4130(3) 0.1146(2) 0.0373(17) Uani . . 1.000
C C51 0.1760(5) 0.4580(3) 0.1875(3) 0.0366(17) Uani . . 1.000
C C52 0.2004(4) 0.4110(3) 0.2388(2) 0.0339(16) Uani . . 1.000
O O21 0.0657(3) 0.6585(2) 0.10650(17) 0.0476(11) Uani . . 1.000
O O22 0.2050(3) 0.0315(2) 0.13403(17) 0.0516(11) Uani . . 1.000
O O23 -0.0887(4) 0.1058(2) 0.0027(2) 0.0589(12) Uani . . 1.000
H H1A -0.03770 0.14420 -0.57460 0.0510 Uiso calc R 1.000
H H1B 0.19710 0.14380 -0.57160 0.0710 Uiso calc R 1.000
H H2A 0.40160 0.10420 -0.01720 0.0610 Uiso calc R 1.000
H H2B 0.31890 0.12910 -0.46590 0.0710 Uiso calc R 1.000
H H4A -0.04920 0.11230 -0.37520 0.0630 Uiso calc R 1.000
H H5A -0.16430 0.12860 -0.48310 0.0640 Uiso calc R 1.000
H H6A 0.27560 0.05030 -0.35280 0.0790 Uiso calc R 1.000
H H6B 0.31060 0.15810 -0.32000 0.0790 Uiso calc R 1.000
H H7A 0.07590 0.06580 -0.28610 0.0740 Uiso calc R 1.000
H H7B 0.10490 0.17400 -0.25540 0.0740 Uiso calc R 1.000
H H9A 0.43240 0.11960 -0.22370 0.0760 Uiso calc R 1.000
H H10A 0.54020 0.11440 -0.10810 0.0750 Uiso calc R 1.000
H H11A 0.16730 0.09640 -0.03140 0.0700 Uiso calc R 1.000
H H12A 0.05520 0.10140 -0.14290 0.0720 Uiso calc R 1.000
H H3B 0.41830 0.36670 -0.11660 0.0670 Uiso calc R 1.000
H H4C 0.85640 0.39690 0.46290 0.0510 Uiso calc R 1.000
H H13B 0.65170 0.39940 -0.09460 0.0840 Uiso calc R 1.000
H H14B 0.76500 0.40650 0.02050 0.0730 Uiso calc R 1.000
H H16A 0.39190 0.34390 0.08860 0.0650 Uiso calc R 1.000
H H17A 0.28660 0.34350 -0.02830 0.0730 Uiso calc R 1.000
H H18B 0.74930 0.42320 0.15630 0.0530 Uiso calc R 1.000
H H18C 0.71200 0.31620 0.13300 0.0530 Uiso calc R 1.000
H H19B 0.54230 0.45190 0.22220 0.0500 Uiso calc R 1.000
H H19C 0.50670 0.34470 0.19950 0.0500 Uiso calc R 1.000
H H21' 0.86060 0.38050 0.24750 0.0540 Uiso calc R 1.000
H H22' 0.97830 0.38260 0.36130 0.0590 Uiso calc R 1.000
H H23' 0.62350 0.41070 0.46300 0.0540 Uiso calc R 1.000
H H24A 0.49900 0.41030 0.35150 0.0510 Uiso calc R 1.000
H H3A 0.14950 0.61320 0.40470 0.0720 Uiso calc R 1.000
H H4B -0.17370 0.65030 0.55600 0.0730 Uiso calc R 1.000
H H5B -0.44890 0.67260 0.47540 0.0850 Uiso calc R 1.000
H H27A -0.00220 0.61420 0.29570 0.0460 Uiso calc R 1.000
H H31A -0.41270 0.64150 0.33840 0.0450 Uiso calc R 1.000
H H8A 0.15350 0.77980 0.15950 0.0790 Uiso calc R 1.000
H H9B 0.30390 1.05660 0.30550 0.0860 Uiso calc R 1.000
H H10B 0.45880 1.06870 0.38110 0.0740 Uiso calc R 1.000
H H34A 0.22580 0.71490 0.25220 0.0440 Uiso calc R 1.000
H H38A 0.43660 0.89480 0.44760 0.0410 Uiso calc R 1.000
H H13A 0.98090 0.14910 0.29170 0.0680 Uiso calc R 1.000
H H14A 0.66750 0.20550 0.44280 0.0670 Uiso calc R 1.000
H H15A 0.39310 0.23340 0.36030 0.0560 Uiso calc R 1.000
H H41A 0.81870 0.11870 0.17310 0.0460 Uiso calc R 1.000
H H45A 0.41840 0.17300 0.22140 0.0400 Uiso calc R 1.000
H H18A 0.03020 0.23320 -0.00500 0.0770 Uiso calc R 1.000
H H19A 0.14940 0.47830 0.05230 0.0770 Uiso calc R 1.000
H H20A 0.15660 0.57970 0.20320 0.0760 Uiso calc R 1.000
H H48A 0.05320 0.20960 0.12950 0.0440 Uiso calc R 1.000
H H52A 0.24740 0.44200 0.28780 0.0410 Uiso calc R 1.000
H H21A 0.00960 0.66790 0.14310 0.0710 Uiso . R 1.000
H H21B 0.02260 0.61940 0.06440 0.0710 Uiso . R 1.000
H H22A 0.23900 0.01750 0.17290 0.0780 Uiso . R 1.000
H H22B 0.27470 0.05590 0.11760 0.0780 Uiso . R 1.000
H H23A -0.16510 0.11150 0.02650 0.0880 Uiso . R 1.000
H H23B -0.11830 0.06250 -0.04050 0.0880 Uiso . R 1.000

loop_
_atom_type_symbol
_atom_type_description
_atom_type_scat_dispersion_real
_atom_type_scat_dispersion_imag
_atom_type_scat_source
O O 0.0106 0.0060 'International Tables Vol C Tables 4.2.6.8 and 6.1.1.4'
N N 0.0061 0.0033 'International Tables Vol C Tables 4.2.6.8 and 6.1.1.4'
H H 0.0000 0.0000 'International Tables Vol C Tables 4.2.6.8 and 6.1.1.4'
C C 0.0033 0.0016 'International Tables Vol C Tables 4.2.6.8 and 6.1.1.4'

loop_
_geom_angle_atom_site_label_1
_geom_angle_atom_site_label_2
_geom_angle_atom_site_label_3
_geom_angle_site_symmetry_1
_geom_angle_site_symmetry_2
_geom_angle_site_symmetry_3
_geom_angle
_geom_angle_publ_flag
C28 O3 H3A . . . 110 no
C29 O4 H4B . . . 109 no
C30 O5 H5B . . . 109 no
C35 O8 H8A . . . 109 no
C36 O9 H9B . . . 110 no
C37 O10 H10B . . . 109 no
C42 O13 H13A . . . 110 no
C43 O14 H14A . . . 110 no
C44 O15 H15A . . . 109 no
C1 N1 C5 . . . 121.8(4) no
C10 N2 C11 . . . 120.7(4) no
C1 N1 H1A . . . 119 no
C5 N1 H1A . . . 119 no
C11 N2 H2A . . . 120 no
C10 N2 H2A . . . 120 no
C49 O18 H18A . . . 109 no
C50 O19 H19A . . . 109 no
C51 O20 H20A . . . 110 no
C13 N3 C17 . . . 118.5(4) no
C22 N4 C23 . . . 121.1(4) no
C17 N3 H3B . . . 121 no
C13 N3 H3B . . . 121 no
C22 N4 H4C . . . 119 no
C23 N4 H4C . . . 119 no
H21A O21 H21B . . . 109 no
H22A O22 H22B . . . 107 no
H23A O23 H23B . . . 100 no
N1 C1 C2 . . . 120.1(5) no
C1 C2 C3 . . . 121.0(5) no
C2 C3 C6 . . . 119.6(4) no
C2 C3 C4 . . . 116.1(5) no
C4 C3 C6 . . . 124.3(5) no
C3 C4 C5 . . . 121.2(5) no
N1 C5 C4 . . . 120.0(4) no
C3 C6 C7 . . . 115.2(5) no
C6 C7 C8 . . . 117.2(5) no
C7 C8 C9 . . . 124.8(5) no
C9 C8 C12 . . . 117.1(5) no
C7 C8 C12 . . . 118.1(5) no
C8 C9 C10 . . . 120.7(5) no
N2 C10 C9 . . . 119.5(5) no
N2 C11 C12 . . . 121.7(5) no
C8 C12 C11 . . . 120.4(5) no
C2 C1 H1B . . . 120 no
N1 C1 H1B . . . 120 no
C3 C2 H2B . . . 120 no
C1 C2 H2B . . . 120 no
C5 C4 H4A . . . 119 no
C3 C4 H4A . . . 119 no
C4 C5 H5A . . . 120 no
N1 C5 H5A . . . 120 no
C3 C6 H6A . . . 109 no
H6A C6 H6B . . . 107 no
C7 C6 H6B . . . 108 no
C3 C6 H6B . . . 109 no
C7 C6 H6A . . . 108 no
C6 C7 H7A . . . 108 no
C6 C7 H7B . . . 108 no
C8 C7 H7B . . . 108 no
H7A C7 H7B . . . 107 no
C8 C7 H7A . . . 108 no
C10 C9 H9A . . . 120 no
C8 C9 H9A . . . 120 no
C9 C10 H10A . . . 120 no
N2 C10 H10A . . . 120 no
N2 C11 H11A . . . 119 no
C12 C11 H11A . . . 119 no
C8 C12 H12A . . . 120 no
C11 C12 H12A . . . 120 no
N3 C13 C14 . . . 122.3(5) no
C13 C14 C15 . . . 120.5(5) no
C16 C15 C18 . . . 123.1(5) no
C14 C15 C16 . . . 117.2(5) no
C14 C15 C18 . . . 119.7(4) no
C15 C16 C17 . . . 118.9(5) no
N3 C17 C16 . . . 122.6(5) no
C15 C18 C19 . . . 116.3(4) no
C18 C19 C20 . . . 114.9(4) no
C19 C20 C21 . . . 122.4(4) no
C21 C20 C24 . . . 117.1(4) no
C19 C20 C24 . . . 120.5(4) no
C20 C21 C22 . . . 120.6(4) no
N4 C22 C21 . . . 120.4(4) no
N4 C23 C24 . . . 120.4(5) no
C20 C24 C23 . . . 120.4(4) no
C14 C13 H13B . . . 119 no
N3 C13 H13B . . . 119 no
C13 C14 H14B . . . 120 no
C15 C14 H14B . . . 120 no
C17 C16 H16A . . . 120 no
C15 C16 H16A . . . 121 no
C16 C17 H17A . . . 119 no
N3 C17 H17A . . . 119 no
C19 C18 H18C . . . 108 no
C15 C18 H18B . . . 108 no
C19 C18 H18B . . . 108 no
C15 C18 H18C . . . 108 no
H18B C18 H18C . . . 107 no
C18 C19 H19C . . . 109 no
C20 C19 H19B . . . 109 no
H19B C19 H19C . . . 108 no
C20 C19 H19C . . . 109 no
C18 C19 H19B . . . 109 no
C22 C21 H21' . . . 120 no
C20 C21 H21' . . . 120 no
N4 C22 H22' . . . 120 no
C21 C22 H22' . . . 120 no
N4 C23 H23' . . . 120 no
C24 C23 H23' . . . 120 no
C23 C24 H24A . . . 120 no
C20 C24 H24A . . . 120 no
O1 C25 C26 . . . 115.4(4) no
O1 C25 O2 . . . 122.4(5) no
O2 C25 C26 . . . 122.2(4) no
C25 C26 C27 . . . 119.5(4) no
C25 C26 C31 . . . 119.5(4) no
C27 C26 C31 . . . 121.0(4) no
C26 C27 C28 . . . 119.2(4) no
C27 C28 C29 . . . 120.4(4) no
O3 C28 C29 . . . 115.6(3) no
O3 C28 C27 . . . 124.0(4) no
C28 C29 C30 . . . 119.4(3) no
O4 C29 C30 . . . 121.6(4) no
O4 C29 C28 . . . 119.0(4) no
C29 C30 C31 . . . 120.7(4) no
O5 C30 C31 . . . 124.5(4) ?
O5 C30 C29 . . . 114.9(3) ?
C26 C31 C30 . . . 119.3(4) no
C26 C27 H27A . . . 120 no
C28 C27 H27A . . . 120 no
C26 C31 H31A . . . 120 no
C30 C31 H31A . . . 120 no
O6 C32 C33 . . . 117.3(4) no
O7 C32 C33 . . . 119.7(4) no
O6 C32 O7 . . . 123.0(4) no
C32 C33 C38 . . . 119.6(4) no
C34 C33 C38 . . . 119.8(4) no
C32 C33 C34 . . . 120.5(4) no
C33 C34 C35 . . . 119.4(4) no
O8 C35 C36 . . . 116.6(4) no
C34 C35 C36 . . . 120.5(4) no
O8 C35 C34 . . . 123.0(4) no
O9 C36 C37 . . . 117.9(4) no
C35 C36 C37 . . . 119.5(4) no
O9 C36 C35 . . . 122.6(4) no
C36 C37 C38 . . . 120.6(4) no
O10 C37 C38 . . . 118.8(3) no
O10 C37 C36 . . . 120.5(4) no
C33 C38 C37 . . . 120.1(3) no
C35 C34 H34A . . . 120 no
C33 C34 H34A . . . 120 no
C33 C38 H38A . . . 120 no
C37 C38 H38A . . . 120 no
O11 C39 O12 . . . 122.0(5) no
O11 C39 C40 . . . 116.0(4) no
O12 C39 C40 . . . 121.9(4) no
C41 C40 C45 . . . 119.5(3) no
C39 C40 C45 . . . 119.5(4) no
C39 C40 C41 . . . 121.0(4) no
C40 C41 C42 . . . 120.3(4) no
C41 C42 C43 . . . 120.2(4) no
O13 C42 C41 . . . 124.9(4) no
O13 C42 C43 . . . 114.9(4) no
C42 C43 C44 . . . 119.5(4) no
O14 C43 C44 . . . 122.7(4) no
O14 C43 C42 . . . 117.7(4) no
O15 C44 C45 . . . 124.0(4) no
C43 C44 C45 . . . 119.8(4) no
O15 C44 C43 . . . 116.2(3) no
C40 C45 C44 . . . 120.5(4) no
C42 C41 H41A . . . 120 no
C40 C41 H41A . . . 120 no
C40 C45 H45A . . . 120 no
C44 C45 H45A . . . 120 no
O16 C46 O17 . . . 123.0(4) no
O16 C46 C47 . . . 119.4(4) no
O17 C46 C47 . . . 117.6(4) no
C46 C47 C52 . . . 120.8(3) no
C48 C47 C52 . . . 119.3(4) no
C46 C47 C48 . . . 119.9(4) no
C47 C48 C49 . . . 121.3(4) no
O18 C49 C48 . . . 124.3(4) no
O18 C49 C50 . . . 116.6(4) no
C48 C49 C50 . . . 119.1(3) no
C49 C50 C51 . . . 119.7(4) no
O19 C50 C49 . . . 117.8(3) no
O19 C50 C51 . . . 122.5(4) no
O20 C51 C50 . . . 115.9(4) no
O20 C51 C52 . . . 123.5(4) no
C50 C51 C52 . . . 120.6(4) no
C47 C52 C51 . . . 120.0(4) no
C47 C48 H48A . . . 119 no
C49 C48 H48A . . . 119 no
C47 C52 H52A . . . 120 no
C51 C52 H52A . . . 120 no

loop_
_geom_bond_atom_site_label_1
_geom_bond_atom_site_label_2
_geom_bond_site_symmetry_1
_geom_bond_site_symmetry_2
_geom_bond_distance
_geom_bond_publ_flag
O1 C25 . . 1.271(6) no
O2 C25 . . 1.220(6) no
O3 C28 . . 1.367(5) no
O4 C29 . . 1.355(5) no
O5 C30 . . 1.375(5) no
O3 H3A . . 0.8200 no
O4 H4B . . 0.8200 no
O5 H5B . . 0.8200 no
O6 C32 . . 1.265(6) no
O7 C32 . . 1.258(6) no
O8 C35 . . 1.369(5) no
O9 C36 . . 1.356(6) no
O10 C37 . . 1.371(5) no
O8 H8A . . 0.8200 no
O9 H9B . . 0.8200 no
O10 H10B . . 0.8200 no
O11 C39 . . 1.272(6) no
O12 C39 . . 1.216(6) no
O13 C42 . . 1.388(5) no
O14 C43 . . 1.359(5) no
O15 C44 . . 1.374(5) no
O13 H13A . . 0.8200 no
O14 H14A . . 0.8200 no
O15 H15A . . 0.8200 no
N1 C1 . . 1.331(6) no
N1 C5 . . 1.308(6) no
N2 C10 . . 1.328(7) no
N2 C11 . . 1.324(7) no
O16 C46 . . 1.260(6) no
O17 C46 . . 1.269(6) no
O18 C49 . . 1.362(5) no
O19 C50 . . 1.367(5) no
O20 C51 . . 1.362(6) no
N1 H1A . . 0.8600 no
N2 H2A . . 0.8600 no
O18 H18A . . 0.8200 no
O19 H19A . . 0.8200 no
O20 H20A . . 0.8200 no
N3 C13 . . 1.326(7) no
N3 C17 . . 1.324(7) no
N4 C23 . . 1.335(6) no
N4 C22 . . 1.319(6) no
N3 H3B . . 0.8600 no
N4 H4C . . 0.8600 no
O21 H21A . . 0.8600 no
O21 H21B . . 0.8600 no
O22 H22B . . 0.8600 no
O22 H22A . . 0.8600 no
O23 H23A . . 0.8600 no
O23 H23B . . 0.8600 no
C1 C2 . . 1.347(7) no
C2 C3 . . 1.393(7) no
C3 C4 . . 1.374(7) no
C3 C6 . . 1.517(8) no
C4 C5 . . 1.366(8) no
C6 C7 . . 1.482(8) no
C7 C8 . . 1.515(7) no
C8 C9 . . 1.370(7) no
C8 C12 . . 1.383(7) no
C9 C10 . . 1.390(8) no
C11 C12 . . 1.348(8) no
C1 H1B . . 0.9300 no
C2 H2B . . 0.9300 no
C4 H4A . . 0.9300 no
C5 H5A . . 0.9300 no
C6 H6A . . 0.9700 no
C6 H6B . . 0.9700 no
C7 H7A . . 0.9700 no
C7 H7B . . 0.9700 no
C9 H9A . . 0.9300 no
C10 H10A . . 0.9300 no
C11 H11A . . 0.9300 no
C12 H12A . . 0.9300 no
C13 C14 . . 1.357(8) no
C14 C15 . . 1.380(7) no
C15 C18 . . 1.507(6) no
C15 C16 . . 1.381(7) no
C16 C17 . . 1.383(7) no
C18 C19 . . 1.518(6) no
C19 C20 . . 1.495(6) no
C20 C21 . . 1.379(7) no
C20 C24 . . 1.384(6) no
C21 C22 . . 1.366(7) no
C23 C24 . . 1.361(7) no
C13 H13B . . 0.9300 no
C14 H14B . . 0.9300 no
C16 H16A . . 0.9300 no
C17 H17A . . 0.9300 no
C18 H18B . . 0.9700 no
C18 H18C . . 0.9700 no
C19 H19B . . 0.9700 no
C19 H19C . . 0.9700 no
C21 H21' . . 0.9300 no
C22 H22' . . 0.9300 no
C23 H23' . . 0.9300 no
C24 H24A . . 0.9300 no
C25 C26 . . 1.497(6) no
C26 C31 . . 1.383(6) no
C26 C27 . . 1.385(7) no
C27 C28 . . 1.390(5) no
C28 C29 . . 1.389(6) no
C29 C30 . . 1.390(7) no
C30 C31 . . 1.382(5) no
C27 H27A . . 0.9300 no
C31 H31A . . 0.9300 no
C32 C33 . . 1.496(7) no
C33 C34 . . 1.403(5) no
C33 C38 . . 1.382(6) no
C34 C35 . . 1.385(7) no
C35 C36 . . 1.391(7) no
C36 C37 . . 1.381(6) no
C37 C38 . . 1.382(6) no
C34 H34A . . 0.9300 no
C38 H38A . . 0.9300 no
C39 C40 . . 1.505(6) no
C40 C41 . . 1.389(7) no
C40 C45 . . 1.379(6) no
C41 C42 . . 1.369(6) no
C42 C43 . . 1.391(6) no
C43 C44 . . 1.386(6) no
C44 C45 . . 1.381(5) no
C41 H41A . . 0.9300 no
C45 H45A . . 0.9300 no
C46 C47 . . 1.492(7) no
C47 C48 . . 1.390(5) no
C47 C52 . . 1.392(7) no
C48 C49 . . 1.379(6) no
C49 C50 . . 1.400(7) no
C50 C51 . . 1.390(6) no
C51 C52 . . 1.380(7) no
C48 H48A . . 0.9300 no
C52 H52A . . 0.9300 no

loop_
_geom_contact_atom_site_label_1
_geom_contact_atom_site_label_2
_geom_contact_distance
_geom_contact_site_symmetry_1
_geom_contact_site_symmetry_2
_geom_contact_publ_flag
O1 C13 3.249(7) . 2_565 no
O1 N3 2.514(5) . 2_565 no
O2 O21 2.680(5) . . no
O3 C32 3.217(6) . . no
O3 O7 2.652(4) . . no
O3 O4 2.637(4) . . no
O3 N4 2.804(5) . 2_666 no
O4 O3 2.637(4) . . no
O4 O5 2.680(4) . . no
O4 C22 2.996(6) . 2_666 no
O4 N4 3.026(5) . 2_666 no
O4 O16 2.804(4) . 2_566 no
O5 O6 2.634(5) . 1_455 no
O5 O4 2.680(4) . . no
O5 O15 3.027(5) . 2_566 no
O6 O5 2.634(5) . 1_655 no
O6 O14 2.698(4) . 2_666 no
O6 O15 3.121(4) . 2_666 no
O6 C31 3.409(5) . 1_655 no
O6 C30 3.349(6) . 1_655 no
O7 C52 3.400(5) . . no
O7 O3 2.652(4) . . no
O7 O20 2.608(4) . . no
O7 C51 3.370(6) . . no
O8 O21 2.715(4) . . no
O8 O9 2.735(5) . . no
O9 O15 3.153(4) . 1_565 no
O9 C45 3.266(6) . 1_565 no
O9 O22 2.713(4) . 1_565 no
O9 O10 2.712(4) . . no
O9 O8 2.735(5) . . no
O9 C44 3.254(6) . 1_565 no
O10 C44 3.334(5) . 1_565 no
O10 C1 3.280(6) . 1_566 no
O10 C2 3.157(6) . 1_566 no
O10 O15 2.812(5) . 1_565 no
O10 O9 2.712(4) . . no
O11 N2 2.571(5) . . no
O11 O22 2.855(5) . . no
O11 C11 3.256(6) . . no
O13 O14 2.609(4) . . no
O13 C46 3.410(6) . 1_655 no
O13 O17 2.569(4) . 1_655 no
O14 O15 2.729(4) . . no
O14 O13 2.609(4) . . no
O15 O5 3.027(5) . 2_566 no
O15 O14 2.729(4) . . no
O15 O16 2.713(4) . . no
O16 O4 2.804(4) . 2_566 no
O16 O15 2.713(4) . . no
O17 O22 2.717(4) . . no
O18 O19 2.647(5) . . no
O18 O23 2.623(5) . . no
O19 O21 2.916(5) . . no
O19 O20 2.721(4) . . no
O19 O18 2.647(5) . . no
O20 C34 3.265(6) . . no
O20 O19 2.721(4) . . no
O20 O7 2.608(4) . . no
O20 O21 3.185(5) . . no
O21 O2 2.680(5) . . no
O21 O19 2.916(5) . . no
O21 O8 2.715(4) . . no
O21 O20 3.185(5) . . no
O22 O17 2.717(4) . . no
O22 O11 2.855(5) . . no
O23 C48 3.225(5) . . no
O23 C49 3.297(6) . . no
O23 O18 2.623(5) . . no
O23 C11 3.293(7) . . no
O1 H3B 1.6700 . 2_565 no
O1 H31A 2.4100 . . no
O2 H7B 2.9100 . 2_565 no
O2 H21B 2.7700 . . no
O2 H3B 2.6800 . 2_565 no
O2 H21A 1.9200 . . no
O2 H27A 2.5600 . . no
O3 H4C 1.9700 . 2_666 no
O4 H22' 2.3800 . 2_666 no
O4 H4C 2.4700 . 2_666 no
O5 H4B 2.2900 . . no
O5 H15A 2.8500 . 2_566 no
O5 H23' 2.7200 . 2_566 no
O6 H31A 2.8900 . 1_655 no
O6 H38A 2.4500 . . no
O6 H5B 1.8100 . 1_655 no
O6 H14A 1.9400 . 2_666 no
O7 H3A 1.8300 . . no
O7 H52A 2.8000 . . no
O7 H31A 2.7800 . 1_655 no
O7 H27A 2.8800 . . no
O7 H20A 2.7500 . . no
O7 H34A 2.5500 . . no
O8 H22A 2.8800 . 1_565 no
O8 H12A 2.7000 . 2_565 no
O8 H21A 2.8400 . . no
O9 H10B 2.3400 . . no
O9 H22A 1.8600 . 1_565 no
O10 H2B 2.5900 . 1_566 no
O10 H1B 2.8400 . 1_566 no
O10 H9B 2.3400 . . no
O10 H38A 2.6100 . 2_676 no
O11 H2A 1.7400 . . no
O11 H22B 1.9900 . . no
O11 H45A 2.4600 . . no
O12 H41A 2.6300 . . no
O12 H18C 2.8300 . . no
O12 H2A 2.6000 . . no
O15 H5B 2.8000 . 2_566 no
O15 H14A 2.3200 . . no
O16 H52A 2.5400 . . no
O16 H22' 2.9000 . 1_455 no
O16 H24A 2.7100 . . no
O16 H4B 2.0600 . 2_566 no
O16 H15A 1.8900 . . no
O17 H22A 2.7300 . . no
O17 H48A 2.4600 . . no
O17 H45A 2.8300 . . no
O19 H20A 2.6500 . . no
O19 H21B 2.5400 . . no
O20 H19A 2.6200 . . no
O20 H34A 2.4000 . . no
O20 H27A 2.8300 . . no
O21 H34A 2.8200 . . no
O21 H8A 1.9000 . . no
O21 H20A 2.5900 . . no
O21 H19A 2.7700 . . no
O22 H45A 2.8500 . . no
O23 H11A 2.5300 . . no
O23 H48A 2.5700 . . no
O23 H18A 2.2500 . . no
N1 O13 2.793(5) . 1_454 no
N1 O14 2.914(5) . 1_454 no
N2 O11 2.571(5) . . no
N2 C39 3.326(6) . . no
N3 C25 3.335(6) . 2_565 no
N3 O1 2.514(5) . 2_565 no
N4 C29 3.344(7) . 1_655 no
N4 C43 3.442(6) . . no
N4 O3 2.804(5) . 2_666 no
N4 O4 3.026(5) . 2_666 no
C1 O13 3.414(6) . 1_454 no
C1 O10 3.280(6) . 1_544 no
C1 C30 3.490(8) . 2_565 no
C1 C29 3.424(8) . 2_565 no
C2 C30 3.471(8) . 2_565 no
C2 O10 3.157(6) . 1_544 no
C2 C31 3.538(7) . 2_565 no
C5 O14 2.984(6) . 1_454 no
C5 C38 3.522(6) . 2_565 no
C5 C33 3.502(6) . 2_565 no
C11 O11 3.256(6) . . no
C11 O23 3.293(7) . . no
C13 O21 3.395(6) . 2_665 no
C13 O1 3.249(7) . 2_565 no
C14 O21 3.375(6) . 2_665 no
C16 C50 3.560(7) . . no
C20 C31 3.468(7) . 1_655 no
C20 C45 3.531(7) . . no
C21 C27 3.488(7) . 1_655 no
C21 C28 3.564(7) . 1_655 no
C22 C28 3.331(7) . 1_655 no
C22 C42 3.567(7) . . no
C22 C29 3.494(7) . 1_655 no
C22 O4 2.996(6) . 2_666 no
C23 C30 3.465(7) . 1_655 no
C23 C29 3.542(7) . 1_655 no
C23 C43 3.454(7) . . no
C23 C44 3.433(7) . . no
C24 C44 3.289(7) . . no
C24 C45 3.564(7) . . no
C24 C31 3.584(7) . 1_655 no
C24 C30 3.419(7) . 1_655 no
C25 N3 3.335(6) . 2_565 no
C27 C21 3.488(7) . 1_455 no
C28 C21 3.564(7) . 1_455 no
C28 C22 3.331(7) . 1_455 no
C29 C22 3.494(7) . 1_455 no
C29 C23 3.542(7) . 1_455 no
C29 C1 3.424(8) . 2_565 no
C29 N4 3.344(7) . 1_455 no
C30 C24 3.419(7) . 1_455 no
C30 C23 3.465(7) . 1_455 no
C30 C2 3.471(8) . 2_565 no
C30 C1 3.490(8) . 2_565 no
C30 O6 3.349(6) . 1_455 no
C31 C32 3.467(7) . 1_455 no
C31 C2 3.538(7) . 2_565 no
C31 C24 3.584(7) . 1_455 no
C31 O6 3.409(5) . 1_455 no
C31 C20 3.468(7) . 1_455 no
C32 C31 3.467(7) . 1_655 no
C32 O3 3.217(6) . . no
C33 C5 3.502(6) . 2_565 no
C34 O20 3.265(6) . . no
C38 C5 3.522(6) . 2_565 no
C39 N2 3.326(6) . . no
C42 C22 3.567(7) . . no
C42 O17 3.393(5) . 1_655 no
C43 C23 3.454(7) . . no
C43 N4 3.442(6) . . no
C44 C23 3.433(7) . . no
C44 C24 3.289(7) . . no
C45 C46 3.552(7) . . no
C45 C24 3.564(7) . . no
C45 C20 3.531(7) . . no
C46 C45 3.552(7) . . no
C48 O23 3.225(5) . . no
C49 O23 3.297(6) . . no
C50 C16 3.560(7) . . no
C51 O7 3.370(6) . . no
C52 O7 3.400(5) . . no
C4 H7B 2.8300 . . no
C4 H7A 2.7900 . . no
C6 H9A 2.6700 . . no
C7 H4A 2.6000 . . no
C9 H6B 2.8100 . . no
C9 H6A 2.9700 . . no
C11 H18A 2.7900 . . no
C12 H18A 2.9100 . . no
C13 H19A 3.0300 . 2_665 no
C16 H19C 2.7800 . . no
C16 H19B 3.0100 . . no
C17 H19A 3.0500 . . no
C18 H21' 2.5200 . . no
C19 H16A 2.6800 . . no
C21 H18C 2.7900 . . no
C21 H18B 2.7400 . . no
C25 H18B 3.0000 . 1_455 no
C25 H3B 2.4900 . 2_565 no
C25 H21A 3.0600 . . no
C25 H7B 3.0700 . 2_565 no
C28 H4C 2.9900 . 2_666 no
C32 H5A 3.0800 . 2_565 no
C32 H3A 2.4800 . . no
C32 H31A 2.6800 . 1_655 no
C32 H14A 2.9100 . 2_666 no
C32 H5B 2.6800 . 1_655 no
C33 H5A 2.8800 . 2_565 no
C34 H20A 2.9300 . . no
C34 H4A 2.9900 . 2_565 no
C35 H4A 3.0100 . 2_565 no
C36 H22A 2.9700 . 1_565 no
C38 H5A 2.7600 . 2_565 no
C39 H2A 2.4900 . . no
C39 H18C 3.0100 . . no
C39 H22B 2.9900 . . no
C45 H22B 3.0200 . . no
C45 H19C 3.0500 . . no
C46 H22' 2.8800 . 1_455 no
C46 H4B 2.9800 . 2_566 no
C46 H45A 2.7700 . . no
C46 H15A 2.6700 . . no
C47 H21' 3.0100 . 1_455 no
C48 H21' 3.0900 . 1_455 no
C50 H16A 2.9800 . . no
C51 H16A 3.0300 . . no
H1A H13A 2.4900 . 1_454 no
H1A O13 1.9800 . 1_454 no
H1A C43 3.0700 . 1_454 no
H1A O14 2.3200 . 1_454 no
H1A C42 2.9700 . 1_454 no
H1B H9B 2.5000 . 1_544 no
H1B O10 2.8400 . 1_544 no
H1B O15 2.9100 . 1_554 no
H2A O11 1.7400 . . no
H2A O12 2.6000 . . no
H2A C39 2.4900 . . no
H2B O10 2.5900 . 1_544 no
H2B H38A 2.3800 . 2_665 no
H2B H6B 2.5600 . . no
H2B C38 2.9700 . 2_665 no
H3A H27A 2.3900 . . no
H3A H4C 2.4800 . 2_666 no
H3A O7 1.8300 . . no
H3A C32 2.4800 . . no
H3B O1 1.6700 . 2_565 no
H3B C25 2.4900 . 2_565 no
H3B O2 2.6800 . 2_565 no
H4A C7 2.6000 . . no
H4A C35 3.0100 . 2_565 no
H4A H7A 2.2800 . . no
H4A H7B 2.4200 . . no
H4A C34 2.9900 . 2_565 no
H4B O5 2.2900 . . no
H4B C46 2.9800 . 2_566 no
H4B O16 2.0600 . 2_566 no
H4B H22' 2.4900 . 2_666 no
H4C O4 2.4700 . 2_666 no
H4C H3A 2.4800 . 2_666 no
H4C O3 1.9700 . 2_666 no
H4C C28 2.9900 . 2_666 no
H5A C38 2.7600 . 2_565 no
H5A C32 3.0800 . 2_565 no
H5A H14A 2.6000 . 1_454 no
H5A C33 2.8800 . 2_565 no
H5A O14 2.4400 . 1_454 no
H5B O15 2.8000 . 2_566 no
H5B C32 2.6800 . 1_455 no
H5B H23' 2.5700 . 2_566 no
H5B O6 1.8100 . 1_455 no
H5B H31A 2.4400 . . no
H6A C9 2.9700 . . no
H6A H9A 2.5700 . . no
H6B H2B 2.5600 . . no
H6B H9A 2.3000 . . no
H6B C9 2.8100 . . no
H7A C4 2.7900 . . no
H7A O13 2.9000 . 2_655 no
H7A H4A 2.2800 . . no
H7A H12A 2.5100 . . no
H7B H4A 2.4200 . . no
H7B C4 2.8300 . . no
H7B O2 2.9100 . 2_565 no
H7B C25 3.0700 . 2_565 no
H8A O21 1.9000 . . no
H8A H34A 2.3200 . . no
H8A H21A 2.0600 . . no
H9A H6B 2.3000 . . no
H9A H6A 2.5700 . . no
H9A C35 3.0700 . 2_665 no
H9A C36 2.8500 . 2_665 no
H9A C6 2.6700 . . no
H9B O15 2.4700 . 1_565 no
H9B H22A 2.3300 . 1_565 no
H9B H10B 1.9000 . . no
H9B O10 2.3400 . . no
H9B H1B 2.5000 . 1_566 no
H9B C45 3.0900 . 1_565 no
H9B C44 2.8500 . 1_565 no
H10B C43 2.8400 . 1_565 no
H10B C44 2.5300 . 1_565 no
H10B O9 2.3400 . . no
H10B H9B 1.9000 . . no
H10B O15 2.1200 . 1_565 no
H10B O14 2.8800 . 1_565 no
H11A O23 2.5300 . . no
H11A H18A 2.4400 . . no
H12A H7A 2.5100 . . no
H12A O8 2.7000 . 2_565 no
H13A H41A 2.4700 . . no
H13A C46 2.6500 . 1_655 no
H13A O17 1.7500 . 1_655 no
H13B H19A 2.4700 . 2_665 no
H13B O21 2.8500 . 2_665 no
H13B O20 2.6800 . 2_665 no
H14A O15 2.3200 . . no
H14B H18B 2.4300 . . no
H14B H21B 2.5800 . 2_665 no
H14B O21 2.8300 . 2_665 no
H15A H45A 2.4200 . . no
H15A O5 2.8500 . 2_566 no
H15A C46 2.6700 . . no
H15A O16 1.8900 . . no
H16A C51 3.0300 . . no
H16A C50 2.9800 . . no
H16A C19 2.6800 . . no
H16A H19C 2.2400 . . no
H17A H19A 2.5600 . . no
H18A O23 2.2500 . . no
H18A H11A 2.4400 . . no
H18A C12 2.9100 . . no
H18A C11 2.7900 . . no
H18B H14B 2.4300 . . no
H18B H21' 2.2200 . . no
H18B C21 2.7400 . . no
H18B C25 3.0000 . 1_655 no
H18C H21' 2.3300 . . no
H18C C39 3.0100 . . no
H18C C21 2.7900 . . no
H18C O12 2.8300 . . no
H19A H21B 2.4800 . . no
H19A O21 2.7700 . . no
H19A O20 2.6200 . . no
H19A H17A 2.5600 . . no
H19A C17 3.0500 . . no
H19B C16 3.0100 . . no
H19C C45 3.0500 . . no
H19C C16 2.7800 . . no
H19C H16A 2.2400 . . no
H20A O21 2.5900 . . no
H20A H34A 2.0100 . . no
H20A O7 2.7500 . . no
H20A H27A 2.2800 . . no
H20A C34 2.9300 . . no
H20A H21A 2.4400 . . no
H20A O19 2.6500 . . no
H21' C48 3.0900 . 1_655 no
H21' H18C 2.3300 . . no
H21' C18 2.5200 . . no
H21' C47 3.0100 . 1_655 no
H21' H18B 2.2200 . . no
H21A O8 2.8400 . . no
H21A O2 1.9200 . . no
H21A C25 3.0600 . . no
H21A H20A 2.4400 . . no
H21A H8A 2.0600 . . no
H21B O2 2.7700 . . no
H21B H19A 2.4800 . . no
H21B O19 2.5400 . . no
H22' H4B 2.4900 . 2_666 no
H22' O4 2.3800 . 2_666 no
H22' C46 2.8800 . 1_655 no
H22' O16 2.9000 . 1_655 no
H22A O17 2.7300 . . no
H22B C39 2.9900 . . no
H22B H45A 2.4000 . . no
H22B O11 1.9900 . . no
H22B C45 3.0200 . . no
H23' O5 2.7200 . 2_566 no
H23' H5B 2.5700 . 2_566 no
H24A O16 2.7100 . . no
H27A O20 2.8300 . . no
H27A H3A 2.3900 . . no
H27A O7 2.8800 . . no
H27A O2 2.5600 . . no
H27A H20A 2.2800 . . no
H31A O1 2.4100 . . no
H31A H5B 2.4400 . . no
H31A C32 2.6800 . 1_455 no
H31A O6 2.8900 . 1_455 no
H31A O7 2.7800 . 1_455 no
H34A O20 2.4000 . . no
H34A O21 2.8200 . . no
H34A H20A 2.0100 . . no
H34A H8A 2.3200 . . no
H34A O7 2.5500 . . no
H38A O10 2.6100 . 2_676 no
H38A O6 2.4500 . . no
H41A O12 2.6300 . . no
H41A H13A 2.4700 . . no
H45A O17 2.8300 . . no
H45A O22 2.8500 . . no
H45A C46 2.7700 . . no
H45A H15A 2.4200 . . no
H45A H22B 2.4000 . . no
H45A O11 2.4600 . . no
H48A O17 2.4600 . . no
H48A O23 2.5700 . . no
H52A O7 2.8000 . . no
H52A O16 2.5400 . . no

loop_
_geom_hbond_atom_site_label_D
_geom_hbond_atom_site_label_H
_geom_hbond_atom_site_label_A
_geom_hbond_site_symmetry_A
_geom_hbond_distance_DH
_geom_hbond_distance_HA
_geom_hbond_distance_DA
_geom_hbond_angle_DHA
_geom_hbond_publ_flag
N1 H1A O13 1_454 0.86 1.98 2.793(5) 158 yes
N1 H1A O14 1_454 0.86 2.32 2.914(5) 127 yes
N2 H2A O11 . 0.86 1.74 2.571(5) 163 yes
N2 H2A O12 . 0.86 2.60 3.297(5) 139 yes
N3 H3B O1 2_565 0.86 1.67 2.514(5) 166 yes
N4 H4C O3 2_666 0.86 1.97 2.804(5) 165 yes
N4 H4C O4 2_666 0.86 2.47 3.026(5) 123 yes
O3 H3A O7 . 0.82 1.83 2.652(4) 175 yes
O4 H4B O16 2_566 0.82 2.06 2.804(4) 151 yes
O5 H5B O6 1_455 0.82 1.81 2.634(5) 180 yes
O8 H8A O21 . 0.82 1.90 2.715(4) 175 yes
O9 H9B O15 1_565 0.82 2.47 3.153(4) 141 yes
O10 H10B O15 1_565 0.82 2.12 2.812(5) 142 yes
O13 H13A O17 1_655 0.82 1.75 2.569(4) 172 yes
O14 H14A O15 . 0.82 2.32 2.729(4) 111 yes
O15 H15A O16 . 0.82 1.89 2.713(4) 179 yes
O18 H18A O23 . 0.82 2.25 2.623(5) 108 yes
O20 H20A O21 . 0.82 2.59 3.185(5) 131 yes
O21 H21A O2 . 0.86 1.92 2.680(5) 148 y
O21 H21B O19 2_565 0.86 2.32 3.163(4) 165 y
O22 H22A O9 1_545 0.86 1.86 2.713(4) 170 y
O22 H22B O11 . 0.86 1.99 2.855(5) 179 y
O23 H23A O12 1_455 0.86 1.80 2.637(5) 166 y
O23 H23B O22 2_555 0.86 1.92 2.781(5) 174 y
C11 H11A O23 . 0.93 2.53 3.293(7) 139 y
C34 H34A O20 . 0.93 2.40 3.265(6) 154 y
C4 H4A Cg6 2_565 0.93 2.81 3.571(5) 140 y
C16 H16A Cg8 . 0.93 2.91 3.737(5) 149 y

loop_
_geom_torsion_atom_site_label_1
_geom_torsion_atom_site_label_2
_geom_torsion_atom_site_label_3
_geom_torsion_atom_site_label_4
_geom_torsion_site_symmetry_1
_geom_torsion_site_symmetry_2
_geom_torsion_site_symmetry_3
_geom_torsion_site_symmetry_4
_geom_torsion
_geom_torsion_publ_flag
C5 N1 C1 C2 . . . . -0.6(9) no
C1 N1 C5 C4 . . . . 0.3(9) no
C10 N2 C11 C12 . . . . -0.6(9) no
C11 N2 C10 C9 . . . . 0.6(9) no
C13 N3 C17 C16 . . . . -2.1(9) no
C17 N3 C13 C14 . . . . 0.9(10) no
C23 N4 C22 C21 . . . . -0.3(8) no
C22 N4 C23 C24 . . . . 0.0(8) no
N1 C1 C2 C3 . . . . 0.8(9) no
C1 C2 C3 C6 . . . . -179.1(6) no
C1 C2 C3 C4 . . . . -0.6(9) no
C4 C3 C6 C7 . . . . -9.0(9) no
C6 C3 C4 C5 . . . . 178.7(6) no
C2 C3 C6 C7 . . . . 169.4(6) no
C2 C3 C4 C5 . . . . 0.3(9) no
C3 C4 C5 N1 . . . . -0.2(9) no
C3 C6 C7 C8 . . . . -177.6(5) no
C6 C7 C8 C12 . . . . -171.0(6) no
C6 C7 C8 C9 . . . . 9.3(9) no
C7 C8 C9 C10 . . . . 179.2(6) no
C7 C8 C12 C11 . . . . -179.2(6) no
C12 C8 C9 C10 . . . . -0.5(9) no
C9 C8 C12 C11 . . . . 0.5(9) no
C8 C9 C10 N2 . . . . 0.0(9) no
N2 C11 C12 C8 . . . . 0.0(9) no
N3 C13 C14 C15 . . . . 1.1(10) no
C13 C14 C15 C18 . . . . 178.0(6) no
C13 C14 C15 C16 . . . . -1.8(9) no
C16 C15 C18 C19 . . . . -23.1(8) no
C18 C15 C16 C17 . . . . -179.2(5) no
C14 C15 C18 C19 . . . . 157.1(5) no
C14 C15 C16 C17 . . . . 0.6(8) no
C15 C16 C17 N3 . . . . 1.4(9) no
C15 C18 C19 C20 . . . . -179.2(5) no
C18 C19 C20 C24 . . . . -175.8(5) no
C18 C19 C20 C21 . . . . 3.4(8) no
C24 C20 C21 C22 . . . . 0.0(7) no
C19 C20 C21 C22 . . . . -179.2(5) no
C19 C20 C24 C23 . . . . 179.0(5) no
C21 C20 C24 C23 . . . . -0.3(7) no
C20 C21 C22 N4 . . . . 0.3(8) no
N4 C23 C24 C20 . . . . 0.3(8) no
O1 C25 C26 C27 . . . . 176.5(5) no
O1 C25 C26 C31 . . . . -1.7(7) no
O2 C25 C26 C27 . . . . -2.2(7) no
O2 C25 C26 C31 . . . . 179.5(5) no
C25 C26 C27 C28 . . . . -178.5(4) no
C31 C26 C27 C28 . . . . -0.3(7) no
C25 C26 C31 C30 . . . . 179.9(4) no
C27 C26 C31 C30 . . . . 1.6(7) no
C26 C27 C28 O3 . . . . 177.6(4) no
C26 C27 C28 C29 . . . . -1.8(7) no
O3 C28 C29 O4 . . . . 2.8(6) no
O3 C28 C29 C30 . . . . -176.9(4) no
C27 C28 C29 O4 . . . . -177.7(4) no
C27 C28 C29 C30 . . . . 2.6(7) no
O4 C29 C30 O5 . . . . -0.5(7) no
O4 C29 C30 C31 . . . . 179.0(4) no
C28 C29 C30 O5 . . . . 179.3(4) no
C28 C29 C30 C31 . . . . -1.2(7) no
O5 C30 C31 C26 . . . . 178.6(5) no
C29 C30 C31 C26 . . . . -0.9(7) no
O6 C32 C33 C34 . . . . -178.5(4) no
O6 C32 C33 C38 . . . . -0.2(6) no
O7 C32 C33 C34 . . . . 1.6(6) no
O7 C32 C33 C38 . . . . 179.9(4) no
C32 C33 C34 C35 . . . . 179.3(4) no
C38 C33 C34 C35 . . . . 1.1(6) no
C32 C33 C38 C37 . . . . -179.8(4) no
C34 C33 C38 C37 . . . . -1.5(6) no
C33 C34 C35 O8 . . . . 179.2(4) no
C33 C34 C35 C36 . . . . -1.5(6) no
O8 C35 C36 O9 . . . . 0.6(7) no
O8 C35 C36 C37 . . . . -178.3(4) no
C34 C35 C36 O9 . . . . -178.8(4) no
C34 C35 C36 C37 . . . . 2.4(7) no
O9 C36 C37 O10 . . . . -0.6(7) no
O9 C36 C37 C38 . . . . 178.3(4) no
C35 C36 C37 O10 . . . . 178.3(4) no
C35 C36 C37 C38 . . . . -2.8(7) no
O10 C37 C38 C33 . . . . -178.7(4) no
C36 C37 C38 C33 . . . . 2.4(6) no
O11 C39 C40 C41 . . . . 164.2(5) no
O11 C39 C40 C45 . . . . -15.1(7) no
O12 C39 C40 C41 . . . . -16.3(8) no
O12 C39 C40 C45 . . . . 164.5(5) no
C39 C40 C41 C42 . . . . -176.8(5) no
C45 C40 C41 C42 . . . . 2.5(7) no
C39 C40 C45 C44 . . . . 178.2(4) no
C41 C40 C45 C44 . . . . -1.1(7) no
C40 C41 C42 O13 . . . . 177.6(4) no
C40 C41 C42 C43 . . . . -1.7(7) no
O13 C42 C43 O14 . . . . 1.9(6) no
O13 C42 C43 C44 . . . . -179.8(4) no
C41 C42 C43 O14 . . . . -178.8(4) no
C41 C42 C43 C44 . . . . -0.5(7) no
O14 C43 C44 O15 . . . . -1.0(7) no
O14 C43 C44 C45 . . . . -179.9(4) no
C42 C43 C44 O15 . . . . -179.2(4) no
C42 C43 C44 C45 . . . . 1.9(7) no
O15 C44 C45 C40 . . . . -180.0(4) no
C43 C44 C45 C40 . . . . -1.1(7) no
O16 C46 C47 C48 . . . . 175.2(4) no
O16 C46 C47 C52 . . . . -5.2(6) no
O17 C46 C47 C48 . . . . -3.4(6) no
O17 C46 C47 C52 . . . . 176.2(4) no
C46 C47 C48 C49 . . . . 179.7(4) no
C52 C47 C48 C49 . . . . 0.0(6) no
C46 C47 C52 C51 . . . . -179.8(4) no
C48 C47 C52 C51 . . . . -0.2(6) no
C47 C48 C49 O18 . . . . -179.7(4) no
C47 C48 C49 C50 . . . . -0.7(6) no
O18 C49 C50 O19 . . . . 0.3(6) no
O18 C49 C50 C51 . . . . -179.4(4) no
C48 C49 C50 O19 . . . . -178.8(4) no
C48 C49 C50 C51 . . . . 1.6(6) no
O19 C50 C51 O20 . . . . -3.9(7) no
O19 C50 C51 C52 . . . . 178.6(4) no
C49 C50 C51 O20 . . . . 175.7(4) no
C49 C50 C51 C52 . . . . -1.7(7) no
O20 C51 C52 C47 . . . . -176.2(4) no
C50 C51 C52 C47 . . . . 1.1(7) no
